data_1549718
loop_
_publ_author_name
'Zhang, Yiwen'
'Su, Kongzhao'
'Hao, Miao'
'Liu, Lin'
'Han, Zheng-Bo'
'Yuan, Daqiang'

_publ_section_title
;
 Two metal--organic frameworks based on pyridyl--tricarboxylate ligands as
 size-selective catalysts for solvent-free cyanosilylation reaction
;
_journal_issue 39
_journal_name_full CrystEngComm
_journal_page_first 6070
_journal_paper_doi 10.1039/C8CE00694F
_journal_volume 20
_journal_year 2018
_chemical_formula_sum 'C42.15 H54.35 Cd2 N6.05 O16.05'
_chemical_formula_weight 1127.36
_space_group_crystal_system monoclinic
_space_group_IT_number 15
_space_group_name_Hall '-C 2yc'
_space_group_name_H-M_alt 'C 1 2/c 1'
_symmetry_space_group_name_Hall '-C 2yc'
_symmetry_space_group_name_H-M 'C 1 2/c 1'
_atom_sites_solution_hydrogens geom
_audit_creation_method SHELXL-2017/1
_audit_update_record
;
2018-07-05 deposited with the CCDC.
2018-07-23 downloaded from the CCDC.
;
_cell_angle_alpha 90
_cell_angle_beta 109.622(2)
_cell_angle_gamma 90
_cell_formula_units_Z 8
_cell_length_a 26.4534(15)
_cell_length_b 24.3372(13)
_cell_length_c 17.6488(8)
_cell_measurement_reflns_used 5423
_cell_measurement_temperature 173(2)
_cell_measurement_theta_max 25.29
_cell_measurement_theta_min 3.27
_cell_volume 10702.5(10)
_computing_structure_refinement 'SHELXL-2017/1 (Sheldrick, 2017)'
_diffrn_ambient_temperature 173(2)
_diffrn_measured_fraction_theta_full 0.949
_diffrn_measured_fraction_theta_max 0.945
_diffrn_measurement_device_type 'CCD area detector'
_diffrn_measurement_method 'phi and omega scans'
_diffrn_radiation_type MoK\a
_diffrn_radiation_wavelength 0.71073
_diffrn_reflns_av_R_equivalents 0.1049
_diffrn_reflns_av_unetI/netI 0.1020
_diffrn_reflns_Laue_measured_fraction_full 0.949
_diffrn_reflns_Laue_measured_fraction_max 0.945
_diffrn_reflns_limit_h_max 31
_diffrn_reflns_limit_h_min -31
_diffrn_reflns_limit_k_max 29
_diffrn_reflns_limit_k_min -29
_diffrn_reflns_limit_l_max 20
_diffrn_reflns_limit_l_min -20
_diffrn_reflns_number 29850
_diffrn_reflns_point_group_measured_fraction_full 0.949
_diffrn_reflns_point_group_measured_fraction_max 0.945
_diffrn_reflns_theta_full 25.242
_diffrn_reflns_theta_max 25.400
_diffrn_reflns_theta_min 3.025
_diffrn_source 'sealed tube'
_exptl_absorpt_coefficient_mu 0.861
_exptl_absorpt_correction_T_max 1.00000
_exptl_absorpt_correction_T_min 0.43827
_exptl_absorpt_correction_type multi-scan
_exptl_absorpt_process_details sadabs
_exptl_crystal_colour colourless
_exptl_crystal_density_diffrn 1.399
_exptl_crystal_description block
_exptl_crystal_F_000 4592
_exptl_crystal_size_max 0.368
_exptl_crystal_size_mid 0.325
_exptl_crystal_size_min 0.268
_refine_diff_density_max 1.469
_refine_diff_density_min -1.460
_refine_diff_density_rms 0.125
_refine_ls_extinction_method none
_refine_ls_goodness_of_fit_ref 1.032
_refine_ls_hydrogen_treatment constr
_refine_ls_matrix_type full
_refine_ls_number_parameters 398
_refine_ls_number_reflns 9333
_refine_ls_number_restraints 0
_refine_ls_restrained_S_all 1.032
_refine_ls_R_factor_all 0.1268
_refine_ls_R_factor_gt 0.0667
_refine_ls_shift/su_max 0.001
_refine_ls_shift/su_mean 0.000
_refine_ls_structure_factor_coef Fsqd
_refine_ls_weighting_details 'w=1/[\s^2^(Fo^2^)+(0.0854P)^2^+90.0064P] where P=(Fo^2^+2Fc^2^)/3'
_refine_ls_weighting_scheme calc
_refine_ls_wR_factor_gt 0.1764
_refine_ls_wR_factor_ref 0.2066
_reflns_Friedel_coverage 0.000
_reflns_number_gt 4997
_reflns_number_total 9333
_reflns_threshold_expression 'I > 2\s(I)'
_cod_data_source_file c8ce00694f2.cif
_cod_data_source_block FJI-Y8
_cod_depositor_comments 'Adding full bibliography for 1549717--1549718.cif.'
_cod_database_code 1549718
_shelx_shelxl_version_number 2017/1
_shelx_space_group_comment
;
The symmetry employed for this shelxl refinement is uniquely defined
by the following loop, which should always be used as a source of
symmetry information in preference to the above space-group names.
They are only intended as comments.
;
_shelx_estimated_absorpt_t_min 0.742
_shelx_estimated_absorpt_t_max 0.802

loop_
_space_group_symop_operation_xyz
'x, y, z'
'-x, y, -z+1/2'
'x+1/2, y+1/2, z'
'-x+1/2, y+1/2, -z+1/2'
'-x, -y, -z'
'x, -y, z-1/2'
'-x+1/2, -y+1/2, -z'
'x+1/2, -y+1/2, z-1/2'

loop_
_atom_site_label
_atom_site_type_symbol
_atom_site_fract_x
_atom_site_fract_y
_atom_site_fract_z
_atom_site_U_iso_or_equiv
_atom_site_adp_type
_atom_site_occupancy
_atom_site_site_symmetry_order
_atom_site_calc_flag
_atom_site_refinement_flags_posn
_atom_site_refinement_flags_adp
_atom_site_refinement_flags_occupancy
Cd1 Cd 0.24309(2) 0.33654(3) 0.74401(4) 0.0308(2) Uani 1 1 d . . .
Cd2 Cd 0.000000 0.54193(4) 0.750000 0.0324(3) Uani 1 2 d S T P
Cd3 Cd 0.500000 0.37214(4) 1.250000 0.0438(3) Uani 1 2 d S T P
C1 C 0.3299(4) 0.2771(4) 0.8280(6) 0.038(2) Uani 1 1 d . . .
C2 C 0.3819(4) 0.2450(3) 0.8692(5) 0.035(2) Uani 1 1 d . . .
C3 C 0.4162(3) 0.2605(4) 0.9416(5) 0.037(2) Uani 1 1 d . . .
H3A H 0.406933 0.290592 0.968742 0.044 Uiso 1 1 calc R U .
C4 C 0.4654(4) 0.2332(4) 0.9779(5) 0.035(2) Uani 1 1 d . . .
C5 C 0.4772(4) 0.1907(4) 0.9360(6) 0.041(2) Uani 1 1 d . . .
H5A H 0.510783 0.172522 0.957715 0.049 Uiso 1 1 calc R U .
C6 C 0.4414(4) 0.1734(4) 0.8623(5) 0.033(2) Uani 1 1 d . . .
C7 C 0.3947(4) 0.2025(4) 0.8289(6) 0.036(2) Uani 1 1 d . . .
H7A H 0.371039 0.192832 0.776887 0.043 Uiso 1 1 calc R U .
C8 C 0.4556(4) 0.1252(4) 0.8193(6) 0.043(3) Uani 1 1 d . . .
C9 C 0.5054(4) 0.2503(4) 1.0554(5) 0.038(2) Uani 1 1 d . . .
C10 C 0.5565(4) 0.2291(4) 1.0842(6) 0.043(3) Uani 1 1 d . . .
H10A H 0.567460 0.202783 1.053101 0.052 Uiso 1 1 calc R U .
C11 C 0.5927(4) 0.2458(4) 1.1590(6) 0.039(2) Uani 1 1 d . . .
C12 C 0.5752(4) 0.2849(4) 1.2033(6) 0.050(3) Uani 1 1 d . . .
H12A H 0.598907 0.295567 1.254688 0.060 Uiso 1 1 calc R U .
C13 C 0.4914(3) 0.2899(4) 1.1042(5) 0.039(2) Uani 1 1 d . . .
H13A H 0.456070 0.304483 1.085853 0.046 Uiso 1 1 calc R U .
C14 C 0.6473(4) 0.2228(4) 1.1940(7) 0.045(3) Uani 1 1 d . . .
C15 C 0.0914(4) 0.4815(4) 0.8068(6) 0.036(2) Uani 1 1 d . . .
C16 C 0.1455(4) 0.4552(4) 0.8375(6) 0.039(2) Uani 1 1 d . . .
C17 C 0.1806(4) 0.4693(4) 0.9147(6) 0.040(2) Uani 1 1 d . . .
H17A H 0.168630 0.492880 0.948198 0.049 Uiso 1 1 calc R U .
C18 C 0.2328(4) 0.4488(4) 0.9420(6) 0.035(2) Uani 1 1 d . . .
C19 C 0.2464(4) 0.4135(4) 0.8930(6) 0.041(2) Uani 1 1 d . . .
H19A H 0.282091 0.399716 0.910958 0.050 Uiso 1 1 calc R U .
C20 C 0.1638(4) 0.4191(3) 0.7924(6) 0.036(2) Uani 1 1 d . . .
H20A H 0.140941 0.409816 0.739731 0.043 Uiso 1 1 calc R U .
C21 C 0.2709(4) 0.4642(4) 1.0231(6) 0.039(2) Uani 1 1 d . . .
C22 C 0.3170(4) 0.4348(4) 1.0617(6) 0.042(2) Uani 1 1 d . . .
H22A H 0.324831 0.403076 1.036381 0.050 Uiso 1 1 calc R U .
C23 C 0.3525(4) 0.4504(4) 1.1371(6) 0.048(3) Uani 1 1 d . . .
C24 C 0.3405(4) 0.4961(4) 1.1756(6) 0.043(3) Uani 1 1 d . . .
H24A H 0.364138 0.506517 1.227282 0.052 Uiso 1 1 calc R U .
C25 C 0.2949(4) 0.5262(4) 1.1394(6) 0.041(2) Uani 1 1 d . . .
C26 C 0.2609(4) 0.5113(4) 1.0633(6) 0.041(2) Uani 1 1 d . . .
H26A H 0.230140 0.533200 1.037630 0.050 Uiso 1 1 calc R U .
C27 C 0.4036(4) 0.4176(4) 1.1735(6) 0.045(3) Uani 1 1 d . . .
C28 C 0.2830(4) 0.5759(4) 1.1814(6) 0.039(2) Uani 1 1 d . . .
N1 N 0.5257(3) 0.3080(3) 1.1752(5) 0.0368(19) Uani 1 1 d . . .
N2 N 0.2134(3) 0.3965(3) 0.8208(4) 0.0339(18) Uani 1 1 d . . .
O1 O 0.3061(2) 0.2709(2) 0.7548(3) 0.0358(15) Uani 1 1 d . . .
O2 O 0.3122(3) 0.3079(3) 0.8721(4) 0.0491(18) Uani 1 1 d . . .
O3 O 0.4235(3) 0.1116(3) 0.7505(5) 0.070(2) Uani 1 1 d . . .
O4 O 0.4986(3) 0.0997(3) 0.8513(5) 0.059(2) Uani 1 1 d . . .
O5 O 0.6594(3) 0.1842(4) 1.1533(5) 0.075(3) Uani 1 1 d . . .
O6 O 0.6775(3) 0.2363(3) 1.2619(5) 0.062(2) Uani 1 1 d . . .
O7 O 0.4108(3) 0.3748(3) 1.1431(4) 0.062(2) Uani 1 1 d . . .
O8 O 0.4361(3) 0.4367(3) 1.2374(5) 0.069(3) Uani 1 1 d . . .
O9 O 0.2420(3) 0.6032(3) 1.1427(4) 0.059(2) Uani 1 1 d . . .
O10 O 0.3105(3) 0.5867(3) 1.2508(4) 0.0516(19) Uani 1 1 d . . .
O11 O 0.0763(3) 0.5107(3) 0.8525(4) 0.0501(18) Uani 1 1 d . . .
O12 O 0.0626(2) 0.4728(3) 0.7357(4) 0.0467(18) Uani 1 1 d . . .

loop_
_atom_site_aniso_label
_atom_site_aniso_U_11
_atom_site_aniso_U_22
_atom_site_aniso_U_33
_atom_site_aniso_U_23
_atom_site_aniso_U_13
_atom_site_aniso_U_12
Cd1 0.0221(3) 0.0324(4) 0.0318(4) 0.0019(3) 0.0009(3) 0.0007(3)
Cd2 0.0233(5) 0.0260(5) 0.0412(6) 0.000 0.0020(4) 0.000
Cd3 0.0252(5) 0.0316(6) 0.0590(7) 0.000 -0.0066(5) 0.000
C1 0.028(5) 0.028(5) 0.051(7) 0.000(5) 0.005(5) 0.012(4)
C2 0.036(5) 0.025(5) 0.039(6) 0.002(4) 0.003(4) 0.012(4)
C3 0.030(5) 0.040(5) 0.034(6) -0.001(4) 0.003(4) 0.020(4)
C4 0.030(5) 0.035(5) 0.038(6) 0.011(4) 0.007(4) 0.009(4)
C5 0.034(5) 0.034(5) 0.053(7) 0.010(5) 0.012(5) 0.018(4)
C6 0.036(5) 0.031(5) 0.032(5) -0.001(4) 0.010(4) 0.007(4)
C7 0.035(5) 0.033(5) 0.035(6) 0.006(4) 0.006(4) 0.008(4)
C8 0.061(7) 0.033(6) 0.036(6) 0.001(4) 0.017(5) 0.012(5)
C9 0.032(5) 0.040(6) 0.037(6) -0.004(4) 0.005(4) 0.010(4)
C10 0.030(5) 0.044(6) 0.049(7) 0.003(5) 0.005(5) 0.006(4)
C11 0.031(5) 0.034(5) 0.044(6) 0.001(4) 0.002(4) 0.017(4)
C12 0.025(5) 0.047(6) 0.056(7) 0.017(5) -0.015(5) -0.003(5)
C13 0.024(5) 0.052(6) 0.031(5) 0.012(4) -0.003(4) 0.011(4)
C14 0.026(5) 0.034(6) 0.074(8) 0.020(5) 0.015(6) 0.021(4)
C15 0.039(6) 0.029(5) 0.038(6) 0.006(4) 0.011(5) 0.005(4)
C16 0.037(6) 0.023(5) 0.051(7) 0.005(4) 0.005(5) 0.000(4)
C17 0.040(6) 0.031(5) 0.040(6) 0.003(4) -0.001(5) 0.013(4)
C18 0.031(5) 0.030(5) 0.040(6) 0.004(4) 0.005(4) 0.008(4)
C19 0.026(5) 0.033(5) 0.059(7) 0.007(5) 0.008(5) 0.004(4)
C20 0.031(5) 0.031(5) 0.034(6) 0.000(4) -0.002(4) 0.003(4)
C21 0.027(5) 0.042(6) 0.039(6) -0.006(4) 0.000(4) 0.010(4)
C22 0.041(6) 0.039(6) 0.040(6) -0.010(4) 0.006(5) 0.017(5)
C23 0.031(6) 0.055(7) 0.045(7) -0.003(5) -0.004(5) 0.006(5)
C24 0.037(6) 0.036(6) 0.042(6) -0.007(5) -0.006(4) 0.009(5)
C25 0.045(6) 0.034(5) 0.045(6) 0.007(5) 0.016(5) 0.008(5)
C26 0.030(5) 0.042(6) 0.043(6) -0.001(5) 0.002(4) 0.013(4)
C27 0.039(6) 0.040(6) 0.046(7) 0.002(5) 0.002(5) 0.007(5)
C28 0.027(5) 0.036(6) 0.052(7) 0.007(5) 0.012(5) 0.010(4)
N1 0.025(4) 0.032(4) 0.044(5) 0.008(4) -0.001(4) 0.007(3)
N2 0.029(4) 0.044(5) 0.025(4) 0.002(3) 0.004(3) 0.002(4)
O1 0.026(3) 0.047(4) 0.023(4) 0.000(3) -0.008(3) 0.012(3)
O2 0.037(4) 0.052(4) 0.054(5) 0.006(4) 0.009(3) 0.016(3)
O3 0.076(6) 0.060(5) 0.062(6) -0.027(4) 0.008(4) 0.021(4)
O4 0.054(5) 0.045(4) 0.073(5) -0.009(4) 0.014(4) 0.027(4)
O5 0.041(5) 0.115(7) 0.055(5) -0.010(5) -0.003(4) 0.036(5)
O6 0.027(4) 0.066(5) 0.070(6) -0.006(4) -0.016(4) 0.012(4)
O7 0.060(5) 0.061(5) 0.041(4) -0.019(4) -0.014(3) 0.034(4)
O8 0.032(4) 0.057(5) 0.095(7) -0.025(4) -0.010(4) 0.016(4)
O9 0.061(5) 0.046(4) 0.057(5) -0.017(4) 0.004(4) 0.020(4)
O10 0.037(4) 0.069(5) 0.038(4) -0.021(4) -0.002(3) 0.010(4)
O11 0.034(4) 0.061(5) 0.050(4) -0.006(4) 0.007(3) 0.013(3)
O12 0.029(4) 0.041(4) 0.057(5) -0.001(3) -0.003(3) 0.003(3)

loop_
_atom_type_symbol
_atom_type_description
_atom_type_scat_dispersion_real
_atom_type_scat_dispersion_imag
_atom_type_scat_source
C C 0.0033 0.0016 'International Tables Vol C Tables 4.2.6.8 and 6.1.1.4'
H H 0.0000 0.0000 'International Tables Vol C Tables 4.2.6.8 and 6.1.1.4'
Cd Cd -0.8075 1.2024 'International Tables Vol C Tables 4.2.6.8 and 6.1.1.4'
N N 0.0061 0.0033 'International Tables Vol C Tables 4.2.6.8 and 6.1.1.4'
O O 0.0106 0.0060 'International Tables Vol C Tables 4.2.6.8 and 6.1.1.4'

loop_
_geom_angle_atom_site_label_1
_geom_angle_atom_site_label_2
_geom_angle_atom_site_label_3
_geom_angle
_geom_angle_site_symmetry_1
_geom_angle_site_symmetry_3
O1 Cd1 N2 141.5(2) . .
O1 Cd1 O9 109.3(3) . 6_565
N2 Cd1 O9 97.8(3) . 6_565
O1 Cd1 O5 114.2(3) . 8_455
N2 Cd1 O5 96.3(3) . 8_455
O9 Cd1 O5 80.9(3) 6_565 8_455
O1 Cd1 O2 55.3(2) . .
N2 Cd1 O2 86.2(2) . .
O9 Cd1 O2 134.3(2) 6_565 .
O5 Cd1 O2 144.2(3) 8_455 .
O1 Cd1 O10 91.7(2) . 6_565
N2 Cd1 O10 83.1(3) . 6_565
O9 Cd1 O10 53.0(2) 6_565 6_565
O5 Cd1 O10 133.1(3) 8_455 6_565
O2 Cd1 O10 82.8(2) . 6_565
O1 Cd1 O6 90.7(2) . 8_455
N2 Cd1 O6 89.3(3) . 8_455
O9 Cd1 O6 134.4(2) 6_565 8_455
O5 Cd1 O6 53.5(3) 8_455 8_455
O2 Cd1 O6 90.9(2) . 8_455
O10 Cd1 O6 170.3(2) 6_565 8_455
O1 Cd1 C1 27.2(2) . .
N2 Cd1 C1 114.3(3) . .
O9 Cd1 C1 123.6(3) 6_565 .
O5 Cd1 C1 134.7(3) 8_455 .
O2 Cd1 C1 28.2(2) . .
O10 Cd1 C1 85.1(3) 6_565 .
O6 Cd1 C1 92.7(3) 8_455 .
O4 Cd2 O4 104.0(4) 3_455 4_556
O4 Cd2 O11 80.3(2) 3_455 .
O4 Cd2 O11 124.7(3) 4_556 .
O4 Cd2 O11 124.7(3) 3_455 2_556
O4 Cd2 O11 80.3(2) 4_556 2_556
O11 Cd2 O11 142.0(4) . 2_556
O4 Cd2 O12 134.2(2) 3_455 .
O4 Cd2 O12 98.9(3) 4_556 .
O11 Cd2 O12 54.2(2) . .
O11 Cd2 O12 97.8(2) 2_556 .
O4 Cd2 O12 98.9(3) 3_455 2_556
O4 Cd2 O12 134.2(2) 4_556 2_556
O11 Cd2 O12 97.8(2) . 2_556
O11 Cd2 O12 54.2(2) 2_556 2_556
O12 Cd2 O12 92.5(3) . 2_556
O4 Cd2 O3 79.7(3) 3_455 4_556
O4 Cd2 O3 52.3(2) 4_556 4_556
O11 Cd2 O3 75.4(2) . 4_556
O11 Cd2 O3 132.0(2) 2_556 4_556
O12 Cd2 O3 83.9(2) . 4_556
O12 Cd2 O3 173.2(2) 2_556 4_556
O4 Cd2 O3 52.3(2) 3_455 3_455
O4 Cd2 O3 79.7(3) 4_556 3_455
O11 Cd2 O3 132.0(2) . 3_455
O11 Cd2 O3 75.4(2) 2_556 3_455
O12 Cd2 O3 173.2(2) . 3_455
O12 Cd2 O3 83.9(2) 2_556 3_455
O3 Cd2 O3 100.2(4) 4_556 3_455
O4 Cd2 C15 112.1(3) 3_455 2_556
O4 Cd2 C15 106.9(3) 4_556 2_556
O11 Cd2 C15 122.6(3) . 2_556
O11 Cd2 C15 27.0(2) 2_556 2_556
O12 Cd2 C15 98.0(2) . 2_556
O12 Cd2 C15 27.3(2) 2_556 2_556
O3 Cd2 C15 159.0(3) 4_556 2_556
O3 Cd2 C15 76.2(3) 3_455 2_556
O4 Cd2 C15 106.9(3) 3_455 .
O4 Cd2 C15 112.1(3) 4_556 .
O11 Cd2 C15 27.0(2) . .
O11 Cd2 C15 122.6(3) 2_556 .
O12 Cd2 C15 27.3(2) . .
O12 Cd2 C15 98.0(2) 2_556 .
O3 Cd2 C15 76.2(3) 4_556 .
O3 Cd2 C15 159.0(3) 3_455 .
C15 Cd2 C15 114.5(4) 2_556 .
O8 Cd3 O8 92.1(4) . 2_657
O8 Cd3 N1 140.6(3) . .
O8 Cd3 N1 100.0(3) 2_657 .
O8 Cd3 N1 100.0(3) . 2_657
O8 Cd3 N1 140.6(3) 2_657 2_657
N1 Cd3 N1 94.0(4) . 2_657
O8 Cd3 O7 123.0(3) . 2_657
O8 Cd3 O7 54.4(2) 2_657 2_657
N1 Cd3 O7 93.8(3) . 2_657
N1 Cd3 O7 88.3(2) 2_657 2_657
O8 Cd3 O7 54.4(2) . .
O8 Cd3 O7 123.0(3) 2_657 .
N1 Cd3 O7 88.3(2) . .
N1 Cd3 O7 93.8(3) 2_657 .
O7 Cd3 O7 177.0(3) 2_657 .
O8 Cd3 C27 27.7(3) . .
O8 Cd3 C27 108.3(3) 2_657 .
N1 Cd3 C27 114.0(3) . .
N1 Cd3 C27 98.9(3) 2_657 .
O7 Cd3 C27 150.6(3) 2_657 .
O7 Cd3 C27 26.8(2) . .
O8 Cd3 C27 108.3(3) . 2_657
O8 Cd3 C27 27.7(3) 2_657 2_657
N1 Cd3 C27 98.9(3) . 2_657
N1 Cd3 C27 114.0(3) 2_657 2_657
O7 Cd3 C27 26.8(2) 2_657 2_657
O7 Cd3 C27 150.6(3) . 2_657
C27 Cd3 C27 131.4(4) . 2_657
O1 C1 O2 123.0(8) . .
O1 C1 C2 119.4(8) . .
O2 C1 C2 117.5(9) . .
O1 C1 Cd1 56.9(4) . .
O2 C1 Cd1 66.6(5) . .
C2 C1 Cd1 174.1(7) . .
C3 C2 C7 120.1(8) . .
C3 C2 C1 121.1(8) . .
C7 C2 C1 118.6(8) . .
C2 C3 C4 121.5(8) . .
C5 C4 C3 117.0(9) . .
C5 C4 C9 119.4(8) . .
C3 C4 C9 123.4(8) . .
C4 C5 C6 121.8(8) . .
C7 C6 C5 118.5(8) . .
C7 C6 C8 121.6(9) . .
C5 C6 C8 119.9(8) . .
C2 C7 C6 120.9(9) . .
O4 C8 O3 121.1(9) . .
O4 C8 C6 119.9(9) . .
O3 C8 C6 118.9(9) . .
C10 C9 C13 117.0(9) . .
C10 C9 C4 123.0(9) . .
C13 C9 C4 120.0(8) . .
C9 C10 C11 120.9(9) . .
C12 C11 C10 118.0(8) . .
C12 C11 C14 118.9(9) . .
C10 C11 C14 123.0(9) . .
N1 C12 C11 122.4(9) . .
N1 C13 C9 123.6(8) . .
O6 C14 O5 122.2(8) . .
O6 C14 C11 121.7(10) . .
O5 C14 C11 115.8(10) . .
O11 C15 O12 122.0(9) . .
O11 C15 C16 119.3(9) . .
O12 C15 C16 118.7(9) . .
O11 C15 Cd2 59.2(5) . .
O12 C15 Cd2 63.4(5) . .
C16 C15 Cd2 172.3(6) . .
C20 C16 C17 118.1(9) . .
C20 C16 C15 122.9(9) . .
C17 C16 C15 119.0(9) . .
C18 C17 C16 120.0(9) . .
C19 C18 C17 117.0(9) . .
C19 C18 C21 122.1(8) . .
C17 C18 C21 120.8(9) . .
N2 C19 C18 125.0(9) . .
N2 C20 C16 121.9(8) . .
C22 C21 C26 117.0(9) . .
C22 C21 C18 122.9(8) . .
C26 C21 C18 120.1(8) . .
C21 C22 C23 122.0(9) . .
C24 C23 C22 119.3(9) . .
C24 C23 C27 122.0(9) . .
C22 C23 C27 118.7(9) . .
C25 C24 C23 120.4(9) . .
C24 C25 C26 119.6(9) . .
C24 C25 C28 119.7(9) . .
C26 C25 C28 120.6(8) . .
C25 C26 C21 121.6(8) . .
O7 C27 O8 123.5(9) . .
O7 C27 C23 120.9(9) . .
O8 C27 C23 115.5(9) . .
O7 C27 Cd3 66.8(5) . .
O8 C27 Cd3 56.9(5) . .
C23 C27 Cd3 172.0(7) . .
O10 C28 O9 122.7(9) . .
O10 C28 C25 121.0(8) . .
O9 C28 C25 116.2(9) . .
C13 N1 C12 118.0(9) . .
C13 N1 Cd3 121.3(6) . .
C12 N1 Cd3 120.6(7) . .
C19 N2 C20 117.7(8) . .
C19 N2 Cd1 120.8(6) . .
C20 N2 Cd1 121.2(6) . .
C1 O1 Cd1 95.9(5) . .
C1 O2 Cd1 85.2(5) . .
C8 O3 Cd2 84.5(6) . 3_545
C8 O4 Cd2 101.7(6) . 3_545
C14 O5 Cd1 97.6(6) . 8_556
C14 O6 Cd1 86.6(6) . 8_556
C27 O7 Cd3 86.4(6) . .
C27 O8 Cd3 95.4(6) . .
C28 O9 Cd1 97.6(6) . 6_566
C28 O10 Cd1 86.7(5) . 6_566
C15 O11 Cd2 93.8(6) . .
C15 O12 Cd2 89.2(6) . .

loop_
_geom_bond_atom_site_label_1
_geom_bond_atom_site_label_2
_geom_bond_distance
_geom_bond_site_symmetry_2
Cd1 O1 2.270(6) .
Cd1 N2 2.301(7) .
Cd1 O9 2.304(7) 6_565
Cd1 O5 2.310(7) 8_455
Cd1 O2 2.483(6) .
Cd1 O10 2.556(7) 6_565
Cd1 O6 2.572(7) 8_455
Cd1 C1 2.697(9) .
Cd2 O4 2.285(7) 3_455
Cd2 O4 2.285(7) 4_556
Cd2 O11 2.339(6) .
Cd2 O11 2.339(6) 2_556
Cd2 O12 2.431(6) .
Cd2 O12 2.431(6) 2_556
Cd2 O3 2.642(7) 4_556
Cd2 O3 2.642(7) 3_455
Cd2 C15 2.718(9) 2_556
Cd2 C15 2.718(9) .
Cd3 O8 2.263(7) .
Cd3 O8 2.263(7) 2_657
Cd3 N1 2.291(8) .
Cd3 N1 2.291(8) 2_657
Cd3 O7 2.478(6) 2_657
Cd3 O7 2.478(6) .
Cd3 C27 2.690(10) .
Cd3 C27 2.690(10) 2_657
C1 O1 1.241(10) .
C1 O2 1.278(11) .
C1 C2 1.536(11) .
C2 C3 1.348(12) .
C2 C7 1.363(12) .
C3 C4 1.412(11) .
C4 C5 1.366(13) .
C4 C9 1.480(12) .
C5 C6 1.393(12) .
C6 C7 1.373(12) .
C6 C8 1.512(12) .
C8 O4 1.250(11) .
C8 O3 1.270(11) .
C9 C10 1.374(12) .
C9 C13 1.422(13) .
C10 C11 1.407(13) .
C11 C12 1.404(14) .
C11 C14 1.477(12) .
C12 N1 1.356(11) .
C13 N1 1.350(11) .
C14 O6 1.240(12) .
C14 O5 1.286(12) .
C15 O11 1.238(11) .
C15 O12 1.248(11) .
C15 C16 1.494(13) .
C16 C20 1.378(13) .
C16 C17 1.410(12) .
C17 C18 1.393(12) .
C18 C19 1.350(13) .
C18 C21 1.496(12) .
C19 N2 1.346(11) .
C20 N2 1.355(11) .
C21 C22 1.379(12) .
C21 C26 1.420(12) .
C22 C23 1.398(13) .
C23 C24 1.396(13) .
C23 C27 1.514(13) .
C24 C25 1.372(12) .
C25 C26 1.391(13) .
C25 C28 1.505(13) .
C27 O7 1.216(11) .
C27 O8 1.256(11) .
C28 O10 1.225(11) .
C28 O9 1.261(10) .
